data_4510770
loop_
_publ_author_name
'Kinnibrugh, Tiffany L.'
'Ayi, Ayi A.'
'Bakhmutov, Vladimir I.'
'Zo\'n, Jerzy'
'Clearfield, Abraham'

_publ_section_title
;
 Probing Structural Changes in a Phosphonate-based Metal--Organic
 Framework Exhibiting Reversible Dehydration
;
_journal_issue 7
_journal_name_full 'Crystal Growth &amp; Design'
_journal_page_first 2973
_journal_paper_doi 10.1021/cg400399v
_journal_volume 13
_journal_year 2013
_chemical_formula_moiety 'C12 H6 O18 P6 Zn5, 4(H2 O), 2(N0.50)'
_chemical_formula_sum 'C12 H14 N O22 P6 Zn5'
_chemical_formula_weight 1036.91
_chemical_name_systematic
; 
 ? 
;
_space_group_IT_number 72
_symmetry_cell_setting orthorhombic
_symmetry_space_group_name_Hall '-I 2 2c'
_symmetry_space_group_name_H-M 'I b a m'
_atom_sites_solution_hydrogens geom
_atom_sites_solution_primary direct
_atom_sites_solution_secondary difmap
_audit_creation_method SHELXL-97
_cell_angle_alpha 90.00
_cell_angle_beta 90.00
_cell_angle_gamma 90.00
_cell_formula_units_Z 4
_cell_length_a 8.472(3)
_cell_length_b 16.208(7)
_cell_length_c 19.816(8)
_cell_measurement_reflns_used 3630
_cell_measurement_temperature 110(2)
_cell_measurement_theta_max 27.8
_cell_measurement_theta_min 2.51
_cell_volume 2721.0(19)
_computing_cell_refinement 'SAINT+  <Bruker, 2005)'
_computing_data_collection 'APEX2   (Bruker, 2005)'
_computing_data_reduction 'SAINT+  <Bruker, 2005)'
_computing_molecular_graphics 'SHELXTL (Sheldrick, 2008b)'
_computing_publication_material 'SHELXTL (Sheldrick, 2008b>'
_computing_structure_refinement 'SHELXTL (Sheldrick, 2008b)'
_computing_structure_solution 'SHELXTL (Sheldrick, 2008b)'
_diffrn_ambient_temperature 110(2)
_diffrn_measured_fraction_theta_full 0.982
_diffrn_measured_fraction_theta_max 0.982
_diffrn_measurement_device_type 'Bruker SMART APEX CCD Area Detector'
_diffrn_measurement_method 'Phi and omega scans'
_diffrn_radiation_monochromator graphite
_diffrn_radiation_source 'fine-focus sealed tube'
_diffrn_radiation_type MoK\a
_diffrn_radiation_wavelength 0.71073
_diffrn_reflns_av_R_equivalents 0.0726
_diffrn_reflns_av_sigmaI/netI 0.0473
_diffrn_reflns_limit_h_max 11
_diffrn_reflns_limit_h_min -11
_diffrn_reflns_limit_k_max 21
_diffrn_reflns_limit_k_min -21
_diffrn_reflns_limit_l_max 26
_diffrn_reflns_limit_l_min -26
_diffrn_reflns_number 18603
_diffrn_reflns_theta_full 28.48
_diffrn_reflns_theta_max 28.48
_diffrn_reflns_theta_min 2.06
_exptl_absorpt_coefficient_mu 4.798
_exptl_absorpt_correction_T_max 0.7119
_exptl_absorpt_correction_T_min 0.5552
_exptl_absorpt_correction_type multi-scan
_exptl_absorpt_process_details 'SADABS (sheldrick, 2008a)'
_exptl_crystal_colour colorless
_exptl_crystal_density_diffrn 2.531
_exptl_crystal_density_meas ?
_exptl_crystal_density_method 'not measured'
_exptl_crystal_description needle
_exptl_crystal_F_000 2036
_exptl_crystal_size_max 0.14
_exptl_crystal_size_mid 0.08
_exptl_crystal_size_min 0.08
_refine_diff_density_max 1.285
_refine_diff_density_min -1.093
_refine_diff_density_rms 0.140
_refine_ls_extinction_method none
_refine_ls_goodness_of_fit_ref 1.031
_refine_ls_hydrogen_treatment constr
_refine_ls_matrix_type full
_refine_ls_number_parameters 114
_refine_ls_number_reflns 1746
_refine_ls_number_restraints 0
_refine_ls_restrained_S_all 1.031
_refine_ls_R_factor_all 0.0503
_refine_ls_R_factor_gt 0.0337
_refine_ls_shift/su_max 0.000
_refine_ls_shift/su_mean 0.000
_refine_ls_structure_factor_coef Fsqd
_refine_ls_weighting_details 'calc w=1/[\s^2^(Fo^2^)+(0.0453P)^2^+0.0000P] where P=(Fo^2^+2Fc^2^)/3'
_refine_ls_weighting_scheme calc
_refine_ls_wR_factor_gt 0.0829
_refine_ls_wR_factor_ref 0.0871
_reflns_number_gt 1330
_reflns_number_total 1746
_reflns_threshold_expression I>2\s(I)
_cod_data_source_file cg400399v_si_002.cif
_cod_data_source_block ibam2pos
_cod_depositor_comments
;
The following automatic conversions were performed:

'_exptl_crystal_density_meas' value 'not measured' was changed to '?'
- the value is perceived as not measured.

Automatic conversion script
Id: cif_fix_values 3008 2015-01-20 13:52:24Z robertas 
;
_cod_original_cell_volume 2721.1(19)
_cod_original_sg_symbol_Hall ' -I 2 2c'
_cod_original_sg_symbol_H-M ' I b a m'
_cod_database_code 4510770

loop_
_symmetry_equiv_pos_as_xyz
'x, y, z'
'-x, -y, z'
'-x+1/2, y+1/2, -z'
'x+1/2, -y+1/2, -z'
'x+1/2, y+1/2, z+1/2'
'-x+1/2, -y+1/2, z+1/2'
'-x+1, y+1, -z+1/2'
'x+1, -y+1, -z+1/2'
'-x, -y, -z'
'x, y, -z'
'x-1/2, -y-1/2, z'
'-x-1/2, y-1/2, z'
'-x+1/2, -y+1/2, -z+1/2'
'x+1/2, y+1/2, -z+1/2'
'x, -y, z+1/2'
'-x, y, z+1/2'

loop_
_atom_site_label
_atom_site_type_symbol
_atom_site_fract_x
_atom_site_fract_y
_atom_site_fract_z
_atom_site_U_iso_or_equiv
_atom_site_adp_type
_atom_site_occupancy
_atom_site_symmetry_multiplicity
_atom_site_calc_flag
_atom_site_refinement_flags
Zn1 Zn 0.39351(5) 0.25344(3) 0.41267(2) 0.01219(14) Uani 1 1 d .
O1 O 0.2496(3) 0.30770(16) 0.35364(12) 0.0140(6) Uani 1 1 d .
P1 P 0.13154(11) 0.37815(6) 0.36144(5) 0.0110(2) Uani 1 1 d .
C1 C 0.1768(4) 0.4326(2) 0.43834(18) 0.0109(8) Uani 1 1 d .
N1 N 0.0000 0.0000 0.2939(8) 0.059(4) Uani 0.50 2 d SP
Zn2 Zn 0.0000 0.5000 0.2500 0.0100(2) Uani 1 4 d S
O2 O 0.1494(3) 0.43752(16) 0.30284(13) 0.0135(6) Uani 1 1 d .
P2 P 0.34688(16) 0.65555(8) 0.5000 0.0105(3) Uani 1 2 d S
C2 C 0.2445(4) 0.5110(2) 0.43896(19) 0.0124(8) Uani 1 1 d .
H2A H 0.2687 0.5369 0.3984 0.015 Uiso 1 1 calc R
O3 O -0.0357(3) 0.34452(16) 0.36706(13) 0.0132(6) Uani 1 1 d .
C3 C 0.2762(6) 0.5508(3) 0.5000 0.0123(11) Uani 1 2 d S
O4 O 0.1990(4) 0.7137(2) 0.5000 0.0120(8) Uani 1 2 d S
C4 C 0.1414(6) 0.3959(3) 0.5000 0.0132(11) Uani 1 2 d S
H4A H 0.0921 0.3446 0.5000 0.016 Uiso 1 2 calc SR
O5 O 0.4381(3) 0.67028(15) 0.56410(13) 0.0138(6) Uani 1 1 d .
O6 O 0.1453(4) 0.1556(2) 0.28759(16) 0.0405(10) Uani 1 1 d .
H6A H 0.1958 0.1493 0.2545 0.061 Uiso 1 1 d .
H6B H 0.0976 0.1122 0.2905 0.061 Uiso 1 1 d .

loop_
_atom_site_aniso_label
_atom_site_aniso_U_11
_atom_site_aniso_U_22
_atom_site_aniso_U_33
_atom_site_aniso_U_23
_atom_site_aniso_U_13
_atom_site_aniso_U_12
Zn1 0.0109(2) 0.0098(2) 0.0159(2) 0.00064(17) -0.00109(17) 0.00060(17)
O1 0.0170(15) 0.0104(13) 0.0145(14) -0.0018(10) -0.0022(11) 0.0033(11)
P1 0.0124(5) 0.0082(4) 0.0123(5) 0.0009(4) -0.0009(4) 0.0008(4)
C1 0.0107(19) 0.0094(17) 0.0126(18) 0.0000(14) -0.0021(14) 0.0007(14)
N1 0.069(10) 0.046(8) 0.060(9) 0.000 0.000 0.006(8)
Zn2 0.0100(4) 0.0087(4) 0.0112(4) 0.000 0.000 0.000
O2 0.0110(13) 0.0141(13) 0.0155(14) 0.0043(11) -0.0011(10) -0.0006(11)
P2 0.0099(7) 0.0076(6) 0.0139(7) 0.000 0.000 -0.0014(5)
C2 0.0123(19) 0.0131(19) 0.0120(18) 0.0027(15) 0.0003(15) 0.0001(15)
O3 0.0103(14) 0.0106(13) 0.0186(14) 0.0002(11) -0.0010(11) -0.0012(11)
C3 0.011(3) 0.008(2) 0.017(3) 0.000 0.000 -0.002(2)
O4 0.0118(19) 0.0106(18) 0.0137(18) 0.000 0.000 -0.0006(16)
C4 0.014(3) 0.011(3) 0.015(3) 0.000 0.000 0.000(2)
O5 0.0134(13) 0.0104(13) 0.0175(14) 0.0005(11) -0.0043(11) -0.0043(11)
O6 0.044(2) 0.065(3) 0.0127(16) -0.0144(16) -0.0036(14) 0.0286(19)

loop_
_atom_type_symbol
_atom_type_description
_atom_type_scat_dispersion_real
_atom_type_scat_dispersion_imag
_atom_type_scat_source
C C 0.0033 0.0016 'International Tables Vol C Tables 4.2.6.8 and 6.1.1.4'
H H 0.0000 0.0000 'International Tables Vol C Tables 4.2.6.8 and 6.1.1.4'
N N 0.0061 0.0033 'International Tables Vol C Tables 4.2.6.8 and 6.1.1.4'
O O 0.0106 0.0060 'International Tables Vol C Tables 4.2.6.8 and 6.1.1.4'
P P 0.1023 0.0942 'International Tables Vol C Tables 4.2.6.8 and 6.1.1.4'
Zn Zn 0.2839 1.4301 'International Tables Vol C Tables 4.2.6.8 and 6.1.1.4'

loop_
_geom_angle_atom_site_label_1
_geom_angle_atom_site_label_2
_geom_angle_atom_site_label_3
_geom_angle
_geom_angle_site_symmetry_1
_geom_angle_site_symmetry_3
O1 Zn1 O3 106.98(11) . 11_665
O1 Zn1 O5 108.76(11) . 9_666
O3 Zn1 O5 114.07(11) 11_665 9_666
O1 Zn1 O4 115.34(13) . 3_546
O3 Zn1 O4 105.20(13) 11_665 3_546
O5 Zn1 O4 106.67(12) 9_666 3_546
P1 O1 Zn1 134.66(15) . .
O2 P1 O3 112.08(15) . .
O2 P1 O1 109.39(15) . .
O3 P1 O1 110.47(15) . .
O2 P1 C1 108.41(16) . .
O3 P1 C1 108.15(16) . .
O1 P1 C1 108.22(15) . .
C2 C1 C4 118.1(4) . .
C2 C1 P1 122.8(3) . .
C4 C1 P1 119.2(3) . .
O2 Zn2 O2 114.28(16) 7_445 8_455
O2 Zn2 O2 98.04(15) 7_445 2_565
O2 Zn2 O2 116.68(16) 8_455 2_565
O2 Zn2 O2 116.68(16) 7_445 .
O2 Zn2 O2 98.04(15) 8_455 .
O2 Zn2 O2 114.28(16) 2_565 .
P1 O2 Zn2 133.13(16) . .
O5 P2 O5 115.0(2) . 10_556
O5 P2 O4 108.35(13) . .
O5 P2 O4 108.35(13) 10_556 .
O5 P2 C3 108.68(13) . .
O5 P2 C3 108.68(13) 10_556 .
O4 P2 C3 107.5(2) . .
C1 C2 C3 120.5(4) . .
C1 C2 H2A 119.7 . .
C3 C2 H2A 119.7 . .
P1 O3 Zn1 128.33(16) . 11_565
C2 C3 C2 119.9(5) 10_556 .
C2 C3 P2 120.0(2) 10_556 .
C2 C3 P2 120.0(2) . .
P2 O4 Zn1 120.35(9) . 12_665
P2 O4 Zn1 120.35(9) . 3_556
Zn1 O4 Zn1 119.24(18) 12_665 3_556
C1 C4 C1 122.8(5) . 10_556
C1 C4 H4A 118.6 . .
C1 C4 H4A 118.6 10_556 .
P2 O5 Zn1 132.65(16) . 9_666
H6A O6 H6B 102.5 . .

loop_
_geom_bond_atom_site_label_1
_geom_bond_atom_site_label_2
_geom_bond_distance
_geom_bond_site_symmetry_2
Zn1 O1 1.905(3) .
Zn1 O3 1.923(3) 11_665
Zn1 O5 1.943(2) 9_666
Zn1 O4 2.006(2) 3_546
O1 P1 1.526(3) .
P1 O2 1.516(3) .
P1 O3 1.523(3) .
P1 C1 1.802(4) .
C1 C2 1.394(5) .
C1 C4 1.392(4) .
N1 N1 1.74(3) 7_445
Zn2 O2 1.930(3) 7_445
Zn2 O2 1.930(3) 8_455
Zn2 O2 1.930(3) 2_565
Zn2 O2 1.930(3) .
P2 O5 1.506(3) .
P2 O5 1.506(3) 10_556
P2 O4 1.568(4) .
P2 C3 1.801(5) .
C2 C3 1.397(4) .
C2 H2A 0.9300 .
O3 Zn1 1.923(3) 11_565
C3 C2 1.397(4) 10_556
O4 Zn1 2.006(2) 12_665
O4 Zn1 2.006(2) 3_556
C4 C1 1.392(4) 10_556
C4 H4A 0.9300 .
O5 Zn1 1.943(2) 9_666
O6 H6A 0.7895 .
O6 H6B 0.8135 .

loop_
_geom_torsion_atom_site_label_1
_geom_torsion_atom_site_label_2
_geom_torsion_atom_site_label_3
_geom_torsion_atom_site_label_4
_geom_torsion
_geom_torsion_site_symmetry_1
_geom_torsion_site_symmetry_4
O3 Zn1 O1 P1 167.7(2) 11_665 .
O5 Zn1 O1 P1 -68.7(2) 9_666 .
O4 Zn1 O1 P1 51.0(3) 3_546 .
Zn1 O1 P1 O2 134.1(2) . .
Zn1 O1 P1 O3 -102.1(2) . .
Zn1 O1 P1 C1 16.1(3) . .
O2 P1 C1 C2 -10.8(4) . .
O3 P1 C1 C2 -132.5(3) . .
O1 P1 C1 C2 107.8(3) . .
O2 P1 C1 C4 168.4(3) . .
O3 P1 C1 C4 46.7(4) . .
O1 P1 C1 C4 -73.0(4) . .
O3 P1 O2 Zn2 18.9(3) . .
O1 P1 O2 Zn2 141.8(2) . .
C1 P1 O2 Zn2 -100.4(2) . .
O2 Zn2 O2 P1 -63.6(2) 7_445 .
O2 Zn2 O2 P1 174.0(3) 8_455 .
O2 Zn2 O2 P1 49.86(19) 2_565 .
C4 C1 C2 C3 0.3(6) . .
P1 C1 C2 C3 179.5(3) . .
O2 P1 O3 Zn1 159.82(18) . 11_565
O1 P1 O3 Zn1 37.5(2) . 11_565
C1 P1 O3 Zn1 -80.7(2) . 11_565
C1 C2 C3 C2 2.0(8) . 10_556
C1 C2 C3 P2 -174.4(3) . .
O5 P2 C3 C2 28.9(5) . 10_556
O5 P2 C3 C2 154.7(4) 10_556 10_556
O4 P2 C3 C2 -88.2(4) . 10_556
O5 P2 C3 C2 -154.7(4) . .
O5 P2 C3 C2 -28.9(5) 10_556 .
O4 P2 C3 C2 88.2(4) . .
O5 P2 O4 Zn1 151.27(19) . 12_665
O5 P2 O4 Zn1 25.9(3) 10_556 12_665
C3 P2 O4 Zn1 -91.4(2) . 12_665
O5 P2 O4 Zn1 -25.9(3) . 3_556
O5 P2 O4 Zn1 -151.27(19) 10_556 3_556
C3 P2 O4 Zn1 91.4(2) . 3_556
C2 C1 C4 C1 -2.7(7) . 10_556
P1 C1 C4 C1 178.0(3) . 10_556
O5 P2 O5 Zn1 32.1(4) 10_556 9_666
O4 P2 O5 Zn1 -89.2(2) . 9_666
C3 P2 O5 Zn1 154.2(2) . 9_666
